data_4020974
loop_
_publ_author_name
'Daniele Casarini'
'Lodovico Lunazzi'
'Andrea Mazzanti'
'Pierluigi Mercandelli'
'Angelo Sironi'

_publ_section_title
;
 Conformational Studies by Dynamic NMR.
 99.^1^ Experimental and Computed Determination of
 Rotation Barriers in the Crystalline State:
 The Case of Naphthylphenylsulfoxide
;
_journal_name_full 'Journal of Organic Chemistry'
_journal_page_first 3574
_journal_page_last 3577
_journal_paper_doi 10.1021/jo049843p
_journal_volume 69
_journal_year 2004
_chemical_formula_moiety 'C16 H12 O S'
_chemical_formula_sum 'C16 H12 O S'
_chemical_formula_weight 252.32
_space_group_IT_number 19
_symmetry_cell_setting orthorhombic
_symmetry_Int_Tables_number 19
_symmetry_space_group_name_Hall 'P 2ac 2ab'
_symmetry_space_group_name_H-M 'P 21 21 21'
_cell_angle_alpha 90.00
_cell_angle_beta 90.00
_cell_angle_gamma 90.00
_cell_formula_units_Z 4
_cell_length_a 5.522(7)
_cell_length_b 10.700(9)
_cell_length_c 21.818(3)
_cell_measurement_temperature 295(2)
_cell_volume 1289(2)
_diffrn_ambient_temperature 295(2)
_exptl_crystal_density_diffrn 1.300
_cod_database_code 4020974

loop_
_symmetry_equiv_pos_as_xyz
'x, y, z'
'-x+1/2, -y, z+1/2'
'x+1/2, -y+1/2, -z'
'-x, y+1/2, -z+1/2'

loop_
_atom_site_label
_atom_site_type_symbol
_atom_site_fract_x
_atom_site_fract_y
_atom_site_fract_z
_atom_site_U_iso_or_equiv
_atom_site_adp_type
_atom_site_occupancy
_atom_site_symmetry_multiplicity
_atom_site_calc_flag
_atom_site_refinement_flags
_atom_site_disorder_assembly
_atom_site_disorder_group
S1 S 0.47007(16) 0.67394(9) 0.19935(4) 0.0917(4) Uani 1 1 d . . .
O1 O 0.4504(6) 0.5458(2) 0.17620(11) 0.1349(11) Uani 1 1 d . . .
C1 C 0.7139(5) 0.6742(3) 0.25333(13) 0.0630(7) Uani 1 1 d . . .
C2 C 0.7609(6) 0.7808(3) 0.28505(15) 0.0789(10) Uani 1 1 d . . .
H2 H 0.6693 0.8523 0.2779 0.095 Uiso 1 1 calc R . .
C3 C 0.9426(8) 0.7827(3) 0.32731(15) 0.0929(11) Uani 1 1 d . . .
H3 H 0.9761 0.8557 0.3488 0.111 Uiso 1 1 calc R . .
C4 C 1.0762(7) 0.6767(5) 0.33811(14) 0.0970(11) Uani 1 1 d . . .
H4 H 1.2035 0.6783 0.3660 0.116 Uiso 1 1 calc R . .
C5 C 1.0207(7) 0.5689(3) 0.30757(17) 0.0927(11) Uani 1 1 d . . .
H5 H 1.1056 0.4960 0.3162 0.111 Uiso 1 1 calc R . .
C6 C 0.8421(7) 0.5675(3) 0.26457(15) 0.0832(10) Uani 1 1 d . . .
H6 H 0.8078 0.4946 0.2430 0.100 Uiso 1 1 calc R . .
C1' C 0.5036(5) 0.8661(3) 0.11946(12) 0.0644(7) Uani 1 1 d . . .
H1' H 0.3621 0.8927 0.1386 0.077 Uiso 1 1 calc R . .
C2' C 0.6164(5) 0.7614(3) 0.14033(12) 0.0612(7) Uani 1 1 d . . .
C3' C 0.8316(5) 0.7212(3) 0.11288(14) 0.0690(8) Uani 1 1 d . . .
H3' H 0.9105 0.6502 0.1273 0.083 Uiso 1 1 calc R . .
C4' C 0.9247(5) 0.7866(3) 0.06486(14) 0.0679(8) Uani 1 1 d . . .
H4' H 1.0671 0.7589 0.0466 0.082 Uiso 1 1 calc R . .
C4a' C 0.8117(5) 0.8948(3) 0.04206(13) 0.0565(7) Uani 1 1 d . . .
C5' C 0.8991(6) 0.9607(3) -0.00860(13) 0.0804(10) Uani 1 1 d . . .
H5' H 1.0400 0.9336 -0.0277 0.096 Uiso 1 1 calc R . .
C6' C 0.7862(8) 1.0613(4) -0.03019(16) 0.0973(12) Uani 1 1 d . . .
H6' H 0.8490 1.1034 -0.0639 0.117 Uiso 1 1 calc R . .
C7' C 0.5728(8) 1.1045(3) -0.00236(16) 0.0964(11) Uani 1 1 d . . .
H7' H 0.4943 1.1748 -0.0177 0.116 Uiso 1 1 calc R . .
C8' C 0.4811(6) 1.0430(3) 0.04709(15) 0.0811(9) Uani 1 1 d . . .
H8' H 0.3416 1.0727 0.0660 0.097 Uiso 1 1 calc R . .
C8a' C 0.5954(5) 0.9351(3) 0.06974(12) 0.0583(7) Uani 1 1 d . . .

loop_
_atom_site_aniso_label
_atom_site_aniso_U_11
_atom_site_aniso_U_22
_atom_site_aniso_U_33
_atom_site_aniso_U_23
_atom_site_aniso_U_13
_atom_site_aniso_U_12
S1 0.0822(6) 0.1008(7) 0.0921(6) 0.0172(5) 0.0022(5) -0.0293(5)
O1 0.193(3) 0.0978(17) 0.1140(18) 0.0087(14) -0.016(2) -0.0711(19)
C1 0.0743(19) 0.0540(16) 0.0608(18) 0.0079(16) 0.0139(16) -0.0033(17)
C2 0.095(2) 0.070(2) 0.072(2) 0.0058(18) 0.006(2) 0.0141(18)
C3 0.129(3) 0.084(3) 0.066(2) -0.0015(18) 0.004(2) -0.005(3)
C4 0.098(3) 0.124(3) 0.069(2) 0.026(3) -0.0049(19) -0.005(3)
C5 0.100(3) 0.089(3) 0.089(3) 0.028(2) 0.008(3) 0.025(2)
C6 0.110(3) 0.060(2) 0.080(2) 0.0087(17) 0.015(2) 0.009(2)
C1' 0.0462(15) 0.083(2) 0.0640(18) -0.0117(15) 0.0040(16) -0.0023(17)
C2' 0.0501(16) 0.0676(19) 0.0659(18) -0.0037(16) 0.0000(15) -0.0129(15)
C3' 0.0643(19) 0.0591(19) 0.084(2) -0.0082(17) -0.0042(18) 0.0013(15)
C4' 0.0527(17) 0.083(2) 0.0681(19) -0.0233(17) 0.0068(16) -0.0004(17)
C4a' 0.0530(17) 0.0636(18) 0.0531(18) -0.0117(15) -0.0017(16) -0.0093(16)
C5' 0.076(2) 0.107(3) 0.057(2) -0.008(2) 0.0032(19) -0.013(2)
C6' 0.101(3) 0.121(3) 0.070(2) 0.019(2) -0.002(2) -0.030(3)
C7' 0.112(3) 0.096(3) 0.082(3) 0.013(2) -0.021(3) 0.009(2)
C8' 0.069(2) 0.098(2) 0.076(2) -0.0017(19) -0.008(2) 0.014(2)
C8a' 0.0545(18) 0.065(2) 0.0554(17) -0.0090(15) -0.0042(16) -0.0064(15)

loop_
_geom_bond_atom_site_label_1
_geom_bond_atom_site_label_2
_geom_bond_distance
_geom_bond_site_symmetry_2
_geom_bond_publ_flag
S1 O1 1.465(3) . ?
S1 C1 1.789(3) . ?
S1 C2' 1.785(3) . ?
C1 C2 1.359(4) . ?
C1 C6 1.365(4) . ?
C2 C3 1.363(4) . ?
C3 C4 1.373(5) . ?
C4 C5 1.367(5) . ?
C5 C6 1.361(4) . ?
C1' C2' 1.360(4) . ?
C1' C8a' 1.407(4) . ?
C2' C3' 1.399(4) . ?
C3' C4' 1.361(4) . ?
C4' C4a' 1.406(4) . ?
C4a' C5' 1.397(4) . ?
C4a' C8a' 1.406(4) . ?
C5' C6' 1.330(4) . ?
C6' C7' 1.404(5) . ?
C7' C8' 1.361(4) . ?
C8' C8a' 1.406(4) . ?

loop_
_cod_related_entry_id
_cod_related_entry_database
_cod_related_entry_code
1 ChemSpider 21155327
